data_1001336
loop_
_publ_author_name
'Labbe, P'
'Goreaud, M'
'Raveau, B'

_publ_section_title
;
Monophosphate tungsten bronzes with pentagonal tunnels (P O~2~)~4~ (W
O~3~)~2m~: Structure of two even-m members P~4~ W~12~ O~44~ (m=6) and
P~4~ W~16~ O~56~ (m=8)
;
_journal_coden_ASTM JSSCBI
_journal_name_full 'Journal of Solid State Chemistry'
_journal_page_first 324
_journal_page_last 331
_journal_paper_doi 10.1016/0022-4596(86)90038-1
_journal_volume 61
_journal_year 1986
_chemical_formula_structural 'P W4 O14'
_chemical_formula_sum 'O14 P W4'
_chemical_name_systematic 'Phosphorus tungsten oxide (1/4/14)'
_space_group_IT_number 19
_symmetry_cell_setting orthorhombic
_symmetry_Int_Tables_number 19
_symmetry_space_group_name_Hall 'P 2ac 2ab'
_symmetry_space_group_name_H-M 'P 21 21 21'
_cell_angle_alpha 90
_cell_angle_beta 90
_cell_angle_gamma 90
_cell_formula_units_Z 4
_cell_length_a 5.2943(5)
_cell_length_b 6.5534(4)
_cell_length_c 29.700(4)
_cell_volume 1030.5
_refine_ls_R_factor_all 0.043
_cod_database_code 1001336

loop_
_symmetry_equiv_pos_as_xyz
x,y,z
1/2-x,-y,1/2+z
1/2+x,1/2-y,-z
-x,1/2+y,1/2-z

loop_
_atom_site_aniso_label
_atom_site_aniso_U_11
_atom_site_aniso_U_12
_atom_site_aniso_U_13
_atom_site_aniso_U_22
_atom_site_aniso_U_23
_atom_site_aniso_U_33
W1 0.0106(2) 0.0007(5) -0.0005(5) 0.0088(2) 0.0024(2) 0.0067(2)
W2 0.0071(3) 0.0018(4) .0000(4) 0.0060(2) 0.0017(2) 0.0062(2)
W3 0.0097(2) 0.0008(6) .0000(6) 0.0080(2) 0.0024(2) 0.0063(2)
W4 0.0057(2) 0.0004(5) 0.0001(4) 0.0047(2) 0.0004(2) 0.0038(2)

loop_
_atom_site_label
_atom_site_type_symbol
_atom_site_symmetry_multiplicity
_atom_site_Wyckoff_symbol
_atom_site_fract_x
_atom_site_fract_y
_atom_site_fract_z
_atom_site_occupancy
_atom_site_attached_hydrogens
_atom_site_calc_flag
W1 W6+ 4 a 0.2567(3) 0.4119(1) 0.02580(3) 1. 0 d
W2 W6+ 4 a 0.2601(3) 0.0696(1) 0.12794(2) 1. 0 d
W3 W6+ 4 a 0.7531(3) 0.7440(1) 0.07507(2) 1. 0 d
W4 W6+ 4 a 0.7548(3) 0.4097(1) 0.17830(2) 1. 0 d
P1 P5+ 4 a 0.734(1) 0.2163(6) 0.2866(1) 1. 0 d
O1 O2- 4 a 0.256(5) 0.245(2) 0.0797(4) 1. 0 d
O2 O2- 4 a 0.240(5) 0.075(2) 0.3708(5) 1. 0 d
O3 O2- 4 a 0.241(5) 0.420(2) 0.4736(5) 1. 0 d
O4 O2- 4 a 0.767(4) 0.280(2) 0.2378(4) 1. 0 d
O5 O2- 4 a 0.754(7) 0.409(3) 0.3153(6) 1. 0 d
O6 O2- 4 a 0.042(3) 0.225(3) -0.0038(6) 1. 0 d
O7 O2- 4 a 0.480(3) 0.264(3) 0.1616(6) 1. 0 d
O8 O2- 4 a -0.052(4) 0.074(3) 0.2995(7) 1. 0 d
O9 O2- 4 a 0.456(3) 0.440(3) 0.3909(5) 1. 0 d
O10 O2- 4 a 0.030(4) 0.056(3) 0.4519(6) 1. 0 d
O11 O2- 4 a -0.026(4) 0.222(3) 0.1548(6) 1. 0 d
O12 O2- 4 a 0.471(4) 0.118(3) 0.2914(7) 1. 0 d
O13 O2- 4 a -0.041(3) 0.386(3) 0.3979(6) 1. 0 d
O14 O2- 4 a 0.536(4) 0.108(3) 0.4442(6) 1. 0 d

loop_
_atom_type_symbol
_atom_type_oxidation_number
W6+ 5.750
P5+ 5.000
O2- -2.000
